data_7228585
loop_
_publ_author_name
'Sun, Cai'
'Wang, Ming-Sheng'
'Zhang, Xian'
'Zhang, Ning-Ning'
'Cai, Lin-Rong'
'Guo, Guo-Cong'

_publ_section_title
;
 Viologen-Templated Bromoplumbate: A New in situ Synthetic Method and
 Energy Gap Engineering
;
_journal_name_full CrystEngComm
_journal_paper_doi 10.1039/C7CE00919D
_journal_year 2017
_chemical_formula_moiety 'Br18 Pb6, 3(C16 H18 N2 O4), 2(H2 O)'
_chemical_formula_sum 'C48 H58 Br18 N6 O14 Pb6'
_chemical_formula_weight 3624.52
_space_group_crystal_system triclinic
_space_group_IT_number 2
_space_group_name_Hall '-P 1'
_space_group_name_H-M_alt 'P -1'
_symmetry_space_group_name_Hall '-P 1'
_symmetry_space_group_name_H-M 'P -1'
_atom_sites_solution_hydrogens mixed
_audit_creation_method SHELXL-2014/6
_audit_update_record
;
2017-05-10 deposited with the CCDC.
2017-06-28 downloaded from the CCDC.
;
_cell_angle_alpha 99.043(2)
_cell_angle_beta 94.199(2)
_cell_angle_gamma 93.992(2)
_cell_formula_units_Z 1
_cell_length_a 11.7804(5)
_cell_length_b 12.0677(6)
_cell_length_c 14.8096(8)
_cell_measurement_reflns_used 5586
_cell_measurement_temperature 293(2)
_cell_measurement_theta_max 27.4894
_cell_measurement_theta_min 2.0277
_cell_volume 2066.57(18)
_computing_cell_refinement 'CrystalClear-SM Expert 2.1 b29 (Rigaku, 2013)'
_computing_data_collection 'CrystalClear-SM Expert 2.1 b29 (Rigaku, 2013)'
_computing_data_reduction 'CrystalClear-SM Expert 2.1 b29 (Rigaku, 2013)'
_computing_structure_refinement 'SHELXL-2014/6 (Sheldrick, 2014)'
_computing_structure_solution 'SHELXL-2014/6 (Sheldrick, 2014)'
_diffrn_ambient_temperature 293(2)
_diffrn_detector_area_resol_mean 5.8140
_diffrn_measured_fraction_theta_full 0.963
_diffrn_measured_fraction_theta_max 0.943
_diffrn_measurement_device_type 'Rigaku Pilatus 200K'
_diffrn_measurement_method CCD_Profile_fitting
_diffrn_radiation_type MoK\a
_diffrn_radiation_wavelength 0.71073
_diffrn_reflns_av_R_equivalents 0.0461
_diffrn_reflns_av_unetI/netI 0.0844
_diffrn_reflns_Laue_measured_fraction_full 0.963
_diffrn_reflns_Laue_measured_fraction_max 0.943
_diffrn_reflns_limit_h_max 15
_diffrn_reflns_limit_h_min -14
_diffrn_reflns_limit_k_max 15
_diffrn_reflns_limit_k_min -15
_diffrn_reflns_limit_l_max 19
_diffrn_reflns_limit_l_min -19
_diffrn_reflns_number 16502
_diffrn_reflns_point_group_measured_fraction_full 0.963
_diffrn_reflns_point_group_measured_fraction_max 0.943
_diffrn_reflns_theta_full 25.242
_diffrn_reflns_theta_max 27.477
_diffrn_reflns_theta_min 2.136
_diffrn_source 'Sealed Tube'
_exptl_absorpt_coefficient_mu 20.931
_exptl_absorpt_correction_T_max 1.0000
_exptl_absorpt_correction_T_min 0.5022
_exptl_absorpt_correction_type multi-scan
_exptl_absorpt_process_details
;
CrysAlisPro, Agilent Technologies,
Version 1.171.36.28 (release 01-02-2013 CrysAlis171 .NET)
(compiled Feb  1 2013,16:14:44)
Empirical absorption correction using spherical harmonics,
 implemented in SCALE3 ABSPACK scaling algorithm.
;
_exptl_crystal_colour Orange
_exptl_crystal_density_diffrn 2.912
_exptl_crystal_density_method 'not measured'
_exptl_crystal_description Prism
_exptl_crystal_F_000 1622
_exptl_crystal_size_max 0.188
_exptl_crystal_size_mid 0.071
_exptl_crystal_size_min 0.054
_refine_diff_density_max 1.327
_refine_diff_density_min -1.784
_refine_diff_density_rms 0.206
_refine_ls_extinction_method none
_refine_ls_goodness_of_fit_ref 0.985
_refine_ls_hydrogen_treatment mixed
_refine_ls_matrix_type full
_refine_ls_number_parameters 421
_refine_ls_number_reflns 8936
_refine_ls_number_restraints 0
_refine_ls_restrained_S_all 0.985
_refine_ls_R_factor_all 0.0602
_refine_ls_R_factor_gt 0.0393
_refine_ls_shift/su_max 0.001
_refine_ls_shift/su_mean 0.000
_refine_ls_structure_factor_coef Fsqd
_refine_ls_weighting_details 'w=1/[\s^2^(Fo^2^)+(0.0206P)^2^] where P=(Fo^2^+2Fc^2^)/3'
_refine_ls_weighting_scheme calc
_refine_ls_wR_factor_gt 0.0794
_refine_ls_wR_factor_ref 0.0823
_reflns_Friedel_coverage 0.000
_reflns_number_gt 5200
_reflns_number_total 8936
_reflns_threshold_expression 'I > 2\s(I)'
_cod_data_source_file c7ce00919d2.cif
_cod_data_source_block 2
_cod_depositor_comments
;
The following automatic conversions were performed:

'_exptl_absorpt_correction_type' value 'Multi-scan' changed to
'multi-scan' according to
/home/data/users/saulius/crontab/automatic-downloads/rss-feeds/RSC/lib/dictionaries/cif_core.dic
dictionary named 'cif_core.dic' version 2.4.2 from 2011-04-26.

Automatic conversion script
Id: cif_fix_values 4973 2017-02-22 13:04:09Z antanas 
;
_cod_database_code 7228585
_shelx_space_group_comment
;
The symmetry employed for this shelxl refinement is uniquely defined
by the following loop, which should always be used as a source of
symmetry information in preference to the above space-group names.
They are only intended as comments.
;
_shelxl_version_number 2014/6

loop_
_space_group_symop_operation_xyz
'x, y, z'
'-x, -y, -z'

loop_
_atom_site_label
_atom_site_type_symbol
_atom_site_fract_x
_atom_site_fract_y
_atom_site_fract_z
_atom_site_U_iso_or_equiv
_atom_site_adp_type
_atom_site_occupancy
_atom_site_site_symmetry_order
_atom_site_calc_flag
_atom_site_refinement_flags_posn
_atom_site_refinement_flags_adp
Pb1 Pb 0.59345(3) 0.97804(3) 0.36650(3) 0.04263(11) Uani 1 1 d . .
Pb2 Pb 0.21728(3) 0.87500(3) 0.33317(3) 0.04164(11) Uani 1 1 d . .
Pb3 Pb 0.03653(3) 0.88121(3) 0.61076(3) 0.04109(11) Uani 1 1 d . .
Br1 Br 0.73865(8) 1.16459(7) 0.29714(7) 0.0491(3) Uani 1 1 d . .
Br2 Br 0.60994(10) 0.77986(8) 0.23113(8) 0.0655(3) Uani 1 1 d . .
Br3 Br 0.43006(8) 0.83453(7) 0.45752(7) 0.0477(3) Uani 1 1 d . .
Br4 Br 0.39837(9) 1.05179(8) 0.27285(9) 0.0670(3) Uani 1 1 d . .
Br5 Br 0.22957(8) 0.68276(7) 0.19290(7) 0.0534(3) Uani 1 1 d . .
Br6 Br -0.00051(9) 0.92390(8) 0.23420(8) 0.0651(3) Uani 1 1 d . .
Br7 Br 0.17973(8) 1.05932(7) 0.50285(7) 0.0485(3) Uani 1 1 d . .
Br8 Br 0.09285(8) 0.72809(7) 0.44024(7) 0.0442(2) Uani 1 1 d . .
Br9 Br -0.08729(9) 0.71540(9) 0.68124(9) 0.0698(4) Uani 1 1 d . .
O1 O -0.1401(7) 0.8035(7) -0.0354(6) 0.101(3) Uani 1 1 d . .
O1W O 0.4393(7) 0.6065(9) 0.0608(8) 0.087(3) Uani 1 1 d . .
H1W H 0.396(11) 0.635(13) 0.067(12) 0.130 Uiso 1 1 d . U
H2W H 0.495(10) 0.638(10) 0.031(9) 0.130 Uiso 1 1 d . U
O2 O -0.0970(6) 0.6312(6) -0.0937(5) 0.077(2) Uani 1 1 d . .
H2B H -0.1649 0.6208 -0.1122 0.116 Uiso 1 1 calc R U
O11 O 0.3636(6) 0.2346(6) 0.0667(6) 0.103(3) Uani 1 1 d . .
H11J H 0.2939 0.2230 0.0578 0.155 Uiso 1 1 calc R U
O12 O 0.3209(5) 0.3906(5) 0.1512(5) 0.0570(19) Uani 1 1 d . .
O13 O 0.2830(6) 0.4548(6) 0.9579(5) 0.085(3) Uani 1 1 d . .
H13B H 0.3276 0.5062 0.9856 0.127 Uiso 1 1 calc R U
O14 O 0.2361(6) 0.5815(5) 0.8718(5) 0.067(2) Uani 1 1 d . .
N1 N 0.2126(8) 0.9123(7) -0.0282(7) 0.073(3) Uani 1 1 d . .
N11 N 0.1318(6) 0.4399(6) 0.6903(5) 0.0416(19) Uani 1 1 d . .
N12 N 0.4684(6) 0.4388(6) 0.3205(5) 0.0394(18) Uani 1 1 d . .
C1 C 0.2811(10) 0.8692(11) 0.0288(11) 0.128(7) Uani 1 1 d . .
H1A H 0.2520 0.8138 0.0600 0.154 Uiso 1 1 calc R U
C2 C 0.3937(8) 0.9048(8) 0.0425(7) 0.065(3) Uani 1 1 d . .
H2A H 0.4402 0.8777 0.0862 0.078 Uiso 1 1 calc R U
C3 C 0.4392(7) 0.9798(6) -0.0074(7) 0.041(2) Uani 1 1 d . .
C4 C 0.3675(8) 1.0171(8) -0.0689(7) 0.058(3) Uani 1 1 d . .
H4A H 0.3965 1.0672 -0.1048 0.069 Uiso 1 1 calc R U
C5 C 0.2509(9) 0.9827(8) -0.0804(7) 0.059(3) Uani 1 1 d . .
H5A H 0.2022 1.0086 -0.1233 0.070 Uiso 1 1 calc R U
C6 C 0.0850(10) 0.8776(11) -0.0340(11) 0.121(6) Uani 1 1 d . .
H6A H 0.0565 0.9057 0.0244 0.145 Uiso 1 1 calc R U
H6B H 0.0467 0.9138 -0.0803 0.145 Uiso 1 1 calc R U
C7 C 0.0559(10) 0.7640(9) -0.0546(11) 0.123(7) Uani 1 1 d . .
H7A H 0.0920 0.7272 -0.0077 0.148 Uiso 1 1 calc R U
H7B H 0.0846 0.7349 -0.1127 0.148 Uiso 1 1 calc R U
C8 C -0.0724(10) 0.7360(10) -0.0609(8) 0.068(3) Uani 1 1 d . .
C10 C 0.2418(8) 0.3477(7) 0.5791(7) 0.054(3) Uani 1 1 d . .
H10A H 0.2736 0.2822 0.5549 0.064 Uiso 1 1 calc R U
C11 C 0.1773(7) 0.3469(7) 0.6520(6) 0.044(2) Uani 1 1 d . .
H11I H 0.1648 0.2805 0.6756 0.053 Uiso 1 1 calc R U
C12 C 0.1497(8) 0.5355(8) 0.6560(7) 0.053(3) Uani 1 1 d . .
H12A H 0.1198 0.6010 0.6825 0.064 Uiso 1 1 calc R U
C13 C 0.2132(7) 0.5360(7) 0.5807(6) 0.045(2) Uani 1 1 d . .
H13A H 0.2237 0.6023 0.5566 0.054 Uiso 1 1 calc R U
C14 C 0.2606(7) 0.4426(6) 0.5408(6) 0.034(2) Uani 1 1 d . .
C15 C 0.3322(7) 0.4421(6) 0.4645(6) 0.033(2) Uani 1 1 d . .
C16 C 0.4037(7) 0.3582(7) 0.4412(7) 0.050(3) Uani 1 1 d . .
H16A H 0.4062 0.3005 0.4759 0.060 Uiso 1 1 calc R U
C17 C 0.4697(8) 0.3560(8) 0.3709(7) 0.054(3) Uani 1 1 d . .
H17A H 0.5161 0.2973 0.3574 0.064 Uiso 1 1 calc R U
C18 C 0.4026(7) 0.5230(7) 0.3380(7) 0.045(2) Uani 1 1 d . .
H18A H 0.4028 0.5801 0.3025 0.054 Uiso 1 1 calc R U
C19 C 0.3338(7) 0.5249(6) 0.4093(6) 0.044(2) Uani 1 1 d . .
H19A H 0.2870 0.5835 0.4209 0.053 Uiso 1 1 calc R U
C111 C 0.5419(7) 0.4345(7) 0.2394(7) 0.049(3) Uani 1 1 d . .
H11G H 0.5327 0.5008 0.2109 0.059 Uiso 1 1 calc R U
H11H H 0.6216 0.4357 0.2616 0.059 Uiso 1 1 calc R U
C112 C 0.5103(7) 0.3300(7) 0.1681(6) 0.045(2) Uani 1 1 d . .
H11C H 0.5598 0.3307 0.1186 0.055 Uiso 1 1 calc R U
H11D H 0.5234 0.2639 0.1959 0.055 Uiso 1 1 calc R U
C113 C 0.3890(8) 0.3214(8) 0.1292(7) 0.042(2) Uani 1 1 d . .
C114 C 0.0606(7) 0.4377(8) 0.7695(7) 0.050(3) Uani 1 1 d . .
H11A H -0.0048 0.3833 0.7510 0.060 Uiso 1 1 calc R U
H11B H 0.0321 0.5111 0.7857 0.060 Uiso 1 1 calc R U
C115 C 0.1250(8) 0.4078(8) 0.8529(7) 0.060(3) Uani 1 1 d . .
H11E H 0.0721 0.3997 0.8991 0.072 Uiso 1 1 calc R U
H11F H 0.1558 0.3356 0.8361 0.072 Uiso 1 1 calc R U
C116 C 0.2199(8) 0.4926(8) 0.8931(7) 0.046(2) Uani 1 1 d . .

loop_
_atom_site_aniso_label
_atom_site_aniso_U_11
_atom_site_aniso_U_22
_atom_site_aniso_U_33
_atom_site_aniso_U_23
_atom_site_aniso_U_13
_atom_site_aniso_U_12
Pb1 0.0419(2) 0.04060(19) 0.0460(3) 0.01195(18) -0.00225(18) 0.00243(17)
Pb2 0.0415(2) 0.03945(18) 0.0448(3) 0.00929(17) 0.00091(18) 0.00672(16)
Pb3 0.0436(2) 0.04262(19) 0.0390(2) 0.01011(17) 0.00144(17) 0.01124(17)
Br1 0.0466(6) 0.0473(5) 0.0542(7) 0.0156(5) -0.0036(5) 0.0020(5)
Br2 0.0856(9) 0.0585(6) 0.0520(8) 0.0089(6) -0.0048(6) 0.0140(6)
Br3 0.0473(6) 0.0395(5) 0.0592(8) 0.0184(5) -0.0012(5) 0.0059(4)
Br4 0.0567(7) 0.0602(6) 0.0901(10) 0.0396(7) -0.0101(6) 0.0008(5)
Br5 0.0644(7) 0.0485(5) 0.0509(7) 0.0098(5) 0.0170(5) 0.0128(5)
Br6 0.0719(8) 0.0685(6) 0.0509(8) -0.0037(6) -0.0173(6) 0.0334(6)
Br7 0.0531(6) 0.0343(4) 0.0569(7) 0.0067(5) -0.0066(5) 0.0084(4)
Br8 0.0481(6) 0.0434(5) 0.0420(6) 0.0088(5) 0.0034(5) 0.0069(4)
Br9 0.0550(7) 0.0755(7) 0.0864(10) 0.0379(7) 0.0071(6) 0.0008(6)
O1 0.068(6) 0.096(6) 0.121(9) -0.032(6) -0.005(5) 0.009(5)
O1W 0.075(7) 0.110(7) 0.070(7) 0.002(6) 0.016(5) -0.007(5)
O2 0.061(5) 0.100(6) 0.066(6) 0.015(5) -0.008(4) -0.012(5)
O11 0.058(5) 0.115(6) 0.114(8) -0.049(6) -0.014(5) 0.028(5)
O12 0.046(4) 0.062(4) 0.060(5) 0.002(4) -0.007(4) 0.013(4)
O13 0.108(7) 0.080(5) 0.068(6) 0.026(5) -0.016(5) 0.008(5)
O14 0.064(5) 0.054(4) 0.081(7) 0.020(4) -0.009(4) -0.009(4)
N1 0.059(7) 0.076(6) 0.089(9) 0.035(6) -0.001(6) 0.002(5)
N11 0.044(5) 0.047(4) 0.035(5) 0.009(4) 0.005(4) 0.007(4)
N12 0.046(5) 0.045(4) 0.028(5) 0.006(4) 0.009(4) 0.006(4)
C1 0.072(10) 0.148(13) 0.189(19) 0.138(13) -0.026(10) -0.026(9)
C2 0.048(7) 0.090(8) 0.065(8) 0.057(7) -0.034(6) -0.007(6)
C3 0.055(6) 0.030(5) 0.037(6) 0.002(4) 0.003(5) 0.005(5)
C4 0.049(7) 0.061(6) 0.061(8) 0.017(6) -0.005(6) -0.010(6)
C5 0.076(8) 0.064(7) 0.038(7) 0.021(6) -0.006(6) 0.001(6)
C6 0.074(11) 0.129(13) 0.161(18) 0.042(12) -0.020(10) 0.013(10)
C7 0.067(10) 0.062(8) 0.22(2) -0.015(10) -0.050(10) -0.010(7)
C8 0.062(9) 0.067(8) 0.067(10) 0.007(7) -0.009(7) -0.017(7)
C10 0.068(7) 0.032(5) 0.064(8) 0.007(5) 0.023(6) 0.014(5)
C11 0.056(7) 0.036(5) 0.041(7) 0.012(5) -0.001(5) 0.008(5)
C12 0.058(7) 0.057(6) 0.049(8) 0.013(6) 0.010(6) 0.016(5)
C13 0.055(6) 0.048(5) 0.040(7) 0.026(5) 0.005(5) 0.027(5)
C14 0.036(5) 0.029(4) 0.035(6) 0.001(4) -0.008(4) 0.002(4)
C15 0.036(5) 0.029(4) 0.030(6) 0.006(4) -0.006(4) 0.001(4)
C16 0.058(7) 0.042(5) 0.061(8) 0.024(5) 0.020(6) 0.028(5)
C17 0.071(7) 0.061(6) 0.040(7) 0.024(5) 0.018(6) 0.037(6)
C18 0.052(6) 0.046(5) 0.044(7) 0.018(5) 0.011(5) 0.018(5)
C19 0.060(7) 0.031(4) 0.046(7) 0.018(5) 0.011(5) 0.011(5)
C111 0.049(6) 0.050(5) 0.046(7) 0.005(5) -0.001(5) -0.005(5)
C112 0.042(6) 0.053(5) 0.039(7) -0.001(5) 0.004(5) 0.006(5)
C113 0.043(6) 0.050(6) 0.029(6) -0.001(5) -0.008(5) 0.000(5)
C114 0.031(6) 0.068(6) 0.045(7) -0.003(5) 0.012(5) -0.013(5)
C115 0.072(8) 0.068(7) 0.037(7) 0.010(6) 0.005(6) -0.016(6)
C116 0.051(7) 0.047(5) 0.036(7) 0.002(5) 0.000(5) 0.001(5)

loop_
_atom_type_symbol
_atom_type_description
_atom_type_scat_dispersion_real
_atom_type_scat_dispersion_imag
_atom_type_scat_source
C C 0.0033 0.0016 'International Tables Vol C Tables 4.2.6.8 and 6.1.1.4'
H H 0.0000 0.0000 'International Tables Vol C Tables 4.2.6.8 and 6.1.1.4'
N N 0.0061 0.0033 'International Tables Vol C Tables 4.2.6.8 and 6.1.1.4'
O O 0.0106 0.0060 'International Tables Vol C Tables 4.2.6.8 and 6.1.1.4'
Br Br -0.2901 2.4595 'International Tables Vol C Tables 4.2.6.8 and 6.1.1.4'
Pb Pb -3.3944 10.1111 'International Tables Vol C Tables 4.2.6.8 and 6.1.1.4'

loop_
_geom_angle_atom_site_label_1
_geom_angle_atom_site_label_2
_geom_angle_atom_site_label_3
_geom_angle
_geom_angle_site_symmetry_1
_geom_angle_site_symmetry_3
Br4 Pb1 Br2 95.17(3) . .
Br4 Pb1 Br3 87.88(3) . .
Br2 Pb1 Br3 87.20(3) . .
Br4 Pb1 Br1 87.49(3) . .
Br2 Pb1 Br1 103.93(3) . .
Br3 Pb1 Br1 168.29(3) . .
Br4 Pb1 Br3 90.30(3) . 2_676
Br2 Pb1 Br3 169.44(3) . 2_676
Br3 Pb1 Br3 83.96(3) . 2_676
Br1 Pb1 Br3 85.30(3) . 2_676
Br5 Pb2 Br8 89.01(3) . .
Br5 Pb2 Br6 88.89(3) . .
Br8 Pb2 Br6 91.82(3) . .
Br5 Pb2 Br3 96.70(3) . .
Br8 Pb2 Br3 84.28(3) . .
Br6 Pb2 Br3 173.11(3) . .
Br5 Pb2 Br7 170.77(3) . .
Br8 Pb2 Br7 81.79(3) . .
Br6 Pb2 Br7 90.70(3) . .
Br3 Pb2 Br7 83.13(3) . .
Br5 Pb2 Br4 101.04(3) . .
Br8 Pb2 Br4 163.03(3) . .
Br6 Pb2 Br4 101.93(3) . .
Br3 Pb2 Br4 81.00(3) . .
Br7 Pb2 Br4 88.06(3) . .
Br9 Pb3 Br1 93.82(3) . 2_676
Br9 Pb3 Br8 95.55(3) . .
Br1 Pb3 Br8 88.11(3) 2_676 .
Br9 Pb3 Br6 96.00(4) . 2_576
Br1 Pb3 Br6 92.76(3) 2_676 2_576
Br8 Pb3 Br6 168.33(3) . 2_576
Br9 Pb3 Br7 92.57(3) . 2_576
Br1 Pb3 Br7 172.95(3) 2_676 2_576
Br8 Pb3 Br7 88.32(3) . 2_576
Br6 Pb3 Br7 89.51(3) 2_576 2_576
Pb3 Br1 Pb1 96.13(3) 2_676 .
Pb1 Br3 Pb2 93.91(3) . .
Pb1 Br3 Pb1 96.04(3) . 2_676
Pb2 Br3 Pb1 99.79(3) . 2_676
Pb1 Br4 Pb2 95.66(3) . .
Pb2 Br6 Pb3 91.62(3) . 2_576
Pb3 Br7 Pb2 87.87(3) 2_576 .
Pb2 Br8 Pb3 105.60(3) . .
H1W O1W H2W 116(10) . .
C8 O2 H2B 109.5 . .
C113 O11 H11J 109.5 . .
C116 O13 H13B 109.5 . .
C5 N1 C1 122.2(10) . .
C5 N1 C6 119.5(10) . .
C1 N1 C6 118.3(10) . .
C12 N11 C11 119.2(8) . .
C12 N11 C114 120.0(8) . .
C11 N11 C114 120.8(7) . .
C18 N12 C17 121.4(8) . .
C18 N12 C111 119.3(7) . .
C17 N12 C111 119.2(7) . .
N1 C1 C2 120.5(10) . .
N1 C1 H1A 119.7 . .
C2 C1 H1A 119.7 . .
C1 C2 C3 120.5(9) . .
C1 C2 H2A 119.8 . .
C3 C2 H2A 119.8 . .
C4 C3 C2 117.1(9) . .
C4 C3 C3 121.7(11) . 2_675
C2 C3 C3 121.1(11) . 2_675
C3 C4 C5 122.0(9) . .
C3 C4 H4A 119.0 . .
C5 C4 H4A 119.0 . .
N1 C5 C4 117.4(10) . .
N1 C5 H5A 121.3 . .
C4 C5 H5A 121.3 . .
C7 C6 N1 115.1(11) . .
C7 C6 H6A 108.5 . .
N1 C6 H6A 108.5 . .
C7 C6 H6B 108.5 . .
N1 C6 H6B 108.5 . .
H6A C6 H6B 107.5 . .
C6 C7 C8 112.2(11) . .
C6 C7 H7A 109.2 . .
C8 C7 H7A 109.2 . .
C6 C7 H7B 109.2 . .
C8 C7 H7B 109.2 . .
H7A C7 H7B 107.9 . .
O1 C8 O2 125.9(11) . .
O1 C8 C7 123.9(11) . .
O2 C8 C7 110.1(11) . .
C11 C10 C14 121.4(8) . .
C11 C10 H10A 119.3 . .
C14 C10 H10A 119.3 . .
N11 C11 C10 121.3(8) . .
N11 C11 H11I 119.3 . .
C10 C11 H11I 119.3 . .
N11 C12 C13 119.6(9) . .
N11 C12 H12A 120.2 . .
C13 C12 H12A 120.2 . .
C14 C13 C12 122.3(8) . .
C14 C13 H13A 118.9 . .
C12 C13 H13A 118.9 . .
C13 C14 C10 116.1(8) . .
C13 C14 C15 123.4(7) . .
C10 C14 C15 120.4(8) . .
C16 C15 C19 114.6(8) . .
C16 C15 C14 122.4(7) . .
C19 C15 C14 123.1(7) . .
C17 C16 C15 123.2(8) . .
C17 C16 H16A 118.4 . .
C15 C16 H16A 118.4 . .
N12 C17 C16 119.5(8) . .
N12 C17 H17A 120.2 . .
C16 C17 H17A 120.2 . .
N12 C18 C19 119.2(8) . .
N12 C18 H18A 120.4 . .
C19 C18 H18A 120.4 . .
C18 C19 C15 122.1(8) . .
C18 C19 H19A 119.0 . .
C15 C19 H19A 119.0 . .
C112 C111 N12 112.2(7) . .
C112 C111 H11G 109.2 . .
N12 C111 H11G 109.2 . .
C112 C111 H11H 109.2 . .
N12 C111 H11H 109.2 . .
H11G C111 H11H 107.9 . .
C113 C112 C111 113.0(7) . .
C113 C112 H11C 109.0 . .
C111 C112 H11C 109.0 . .
C113 C112 H11D 109.0 . .
C111 C112 H11D 109.0 . .
H11C C112 H11D 107.8 . .
O12 C113 O11 122.7(9) . .
O12 C113 C112 124.4(9) . .
O11 C113 C112 112.8(8) . .
N11 C114 C115 113.1(7) . .
N11 C114 H11A 109.0 . .
C115 C114 H11A 109.0 . .
N11 C114 H11B 109.0 . .
C115 C114 H11B 109.0 . .
H11A C114 H11B 107.8 . .
C116 C115 C114 113.4(8) . .
C116 C115 H11E 108.9 . .
C114 C115 H11E 108.9 . .
C116 C115 H11F 108.9 . .
C114 C115 H11F 108.9 . .
H11E C115 H11F 107.7 . .
O14 C116 O13 124.4(9) . .
O14 C116 C115 124.9(10) . .
O13 C116 C115 110.7(8) . .

loop_
_geom_bond_atom_site_label_1
_geom_bond_atom_site_label_2
_geom_bond_distance
_geom_bond_site_symmetry_2
Pb1 Br4 2.8641(10) .
Pb1 Br2 2.8968(11) .
Pb1 Br3 3.0283(10) .
Pb1 Br1 3.0817(10) .
Pb1 Br3 3.2131(11) 2_676
Pb2 Br5 2.8800(10) .
Pb2 Br8 2.9442(10) .
Pb2 Br6 3.0019(10) .
Pb2 Br3 3.1128(10) .
Pb2 Br7 3.1623(10) .
Pb2 Br4 3.1851(11) .
Pb3 Br9 2.7738(11) .
Pb3 Br1 3.0153(10) 2_676
Pb3 Br8 3.0300(10) .
Pb3 Br6 3.0931(11) 2_576
Pb3 Br7 3.1374(10) 2_576
Br1 Pb3 3.0153(10) 2_676
Br3 Pb1 3.2131(11) 2_676
Br6 Pb3 3.0931(11) 2_576
Br7 Pb3 3.1373(10) 2_576
O1 C8 1.217(12) .
O1W H1W 0.64(12) .
O1W H2W 0.91(11) .
O2 C8 1.287(11) .
O2 H2B 0.8200 .
O11 C113 1.286(10) .
O11 H11J 0.8200 .
O12 C113 1.222(9) .
O13 C116 1.327(10) .
O13 H13B 0.8200 .
O14 C116 1.172(9) .
N1 C5 1.313(11) .
N1 C1 1.315(13) .
N1 C6 1.525(13) .
N11 C12 1.340(10) .
N11 C11 1.341(10) .
N11 C114 1.494(10) .
N12 C18 1.325(9) .
N12 C17 1.339(10) .
N12 C111 1.527(11) .
C1 C2 1.357(12) .
C1 H1A 0.9300 .
C2 C3 1.360(11) .
C2 H2A 0.9300 .
C3 C4 1.348(12) .
C3 C3 1.470(16) 2_675
C4 C5 1.397(12) .
C4 H4A 0.9300 .
C5 H5A 0.9300 .
C6 C7 1.370(14) .
C6 H6A 0.9700 .
C6 H6B 0.9700 .
C7 C8 1.518(14) .
C7 H7A 0.9700 .
C7 H7B 0.9700 .
C10 C11 1.366(12) .
C10 C14 1.368(11) .
C10 H10A 0.9300 .
C11 H11I 0.9300 .
C12 C13 1.388(12) .
C12 H12A 0.9300 .
C13 C14 1.363(10) .
C13 H13A 0.9300 .
C14 C15 1.458(11) .
C15 C16 1.379(10) .
C15 C19 1.386(10) .
C16 C17 1.343(12) .
C16 H16A 0.9300 .
C17 H17A 0.9300 .
C18 C19 1.375(11) .
C18 H18A 0.9300 .
C19 H19A 0.9300 .
C111 C112 1.517(11) .
C111 H11G 0.9700 .
C111 H11H 0.9700 .
C112 C113 1.491(11) .
C112 H11C 0.9700 .
C112 H11D 0.9700 .
C114 C115 1.507(12) .
C114 H11A 0.9700 .
C114 H11B 0.9700 .
C115 C116 1.484(12) .
C115 H11E 0.9700 .
C115 H11F 0.9700 .
